data_4512882
loop_
_publ_author_name
'Si, Chang-Dai'
'Hu, Dong-Cheng'
'Fan, Yan'
'Wu, Yu'
'Yao, Xiao-Qiang'
'Yang, Yun-Xia'
'Liu, Jia-Cheng'

_publ_section_title
;
 Seven Coordination Polymers Derived from Semirigid Tetracarboxylic Acids
 and N-Donor Ligands: Topological Structures, Unusual Magnetic Properties,
 and Photoluminescences
;
_journal_issue 5
_journal_name_full 'Crystal Growth &amp; Design'
_journal_page_first 2419
_journal_paper_doi 10.1021/acs.cgd.5b00205
_journal_volume 15
_journal_year 2015
_chemical_formula_sum 'C36 H32 Cd2 N4 O14'
_chemical_formula_weight 969.46
_chemical_name_systematic
; 
 ? 
;
_space_group_IT_number 14
_symmetry_cell_setting monoclinic
_symmetry_space_group_name_Hall '-P 2ybc'
_symmetry_space_group_name_H-M 'P 1 21/c 1'
_atom_sites_solution_hydrogens geom
_atom_sites_solution_primary direct
_atom_sites_solution_secondary difmap
_audit_creation_method SHELXL-97
_cell_angle_alpha 90.00
_cell_angle_beta 100.237(2)
_cell_angle_gamma 90.00
_cell_formula_units_Z 4
_cell_length_a 21.1595(6)
_cell_length_b 10.0443(2)
_cell_length_c 16.9449(4)
_cell_measurement_reflns_used 6661
_cell_measurement_temperature 293(2)
_cell_measurement_theta_max 28.1520
_cell_measurement_theta_min 3.9070
_cell_volume 3544.01(15)
_computing_structure_refinement 'SHELXL-97 (Sheldrick, 1997)'
_computing_structure_solution 'SHELXS-97 (Sheldrick, 1990)'
_diffrn_ambient_temperature 293(2)
_diffrn_measured_fraction_theta_full 0.998
_diffrn_measured_fraction_theta_max 0.998
_diffrn_radiation_monochromator graphite
_diffrn_radiation_source 'fine-focus sealed tube'
_diffrn_radiation_type MoK\a
_diffrn_radiation_wavelength 0.71000
_diffrn_reflns_av_R_equivalents 0.0363
_diffrn_reflns_av_sigmaI/netI 0.0512
_diffrn_reflns_limit_h_max 24
_diffrn_reflns_limit_h_min -26
_diffrn_reflns_limit_k_max 12
_diffrn_reflns_limit_k_min -12
_diffrn_reflns_limit_l_max 20
_diffrn_reflns_limit_l_min -20
_diffrn_reflns_number 14740
_diffrn_reflns_theta_full 25.50
_diffrn_reflns_theta_max 25.99
_diffrn_reflns_theta_min 2.93
_exptl_absorpt_coefficient_mu 1.278
_exptl_absorpt_correction_T_max 1.00000
_exptl_absorpt_correction_T_min 0.68414
_exptl_absorpt_correction_type multi-scan
_exptl_crystal_colour 'clear light colourless'
_exptl_crystal_density_diffrn 1.817
_exptl_crystal_density_method 'not measured'
_exptl_crystal_description needle
_exptl_crystal_F_000 1936
_exptl_crystal_size_max 0.2400
_exptl_crystal_size_mid 0.2100
_exptl_crystal_size_min 0.1700
_refine_diff_density_max 0.687
_refine_diff_density_min -0.955
_refine_diff_density_rms 0.096
_refine_ls_extinction_method none
_refine_ls_goodness_of_fit_ref 1.057
_refine_ls_hydrogen_treatment mixed
_refine_ls_matrix_type full
_refine_ls_number_parameters 521
_refine_ls_number_reflns 6975
_refine_ls_number_restraints 0
_refine_ls_restrained_S_all 1.057
_refine_ls_R_factor_all 0.0476
_refine_ls_R_factor_gt 0.0375
_refine_ls_shift/su_max 0.002
_refine_ls_shift/su_mean 0.000
_refine_ls_structure_factor_coef Fsqd
_refine_ls_weighting_details 'calc w=1/[\s^2^(Fo^2^)+(0.0359P)^2^+1.8313P] where P=(Fo^2^+2Fc^2^)/3'
_refine_ls_weighting_scheme calc
_refine_ls_wR_factor_gt 0.0851
_refine_ls_wR_factor_ref 0.0930
_reflns_number_gt 5758
_reflns_number_total 6975
_reflns_threshold_expression >2sigma(I)
_cod_data_source_file cg5b00205_si_001.cif
_cod_data_source_block 3
_cod_depositor_comments 'Adding full bibliography for 4512880--4512886.cif.'
_cod_original_cell_volume 3544.02(16)
_cod_original_sg_symbol_H-M P21/c
_cod_database_code 4512882

loop_
_symmetry_equiv_pos_as_xyz
'x, y, z'
'-x, y+1/2, -z+1/2'
'-x, -y, -z'
'x, -y-1/2, z-1/2'

loop_
_atom_site_label
_atom_site_type_symbol
_atom_site_fract_x
_atom_site_fract_y
_atom_site_fract_z
_atom_site_U_iso_or_equiv
_atom_site_adp_type
_atom_site_occupancy
_atom_site_symmetry_multiplicity
_atom_site_calc_flag
_atom_site_refinement_flags
Cd1 Cd 0.402856(12) 0.17778(2) 0.400568(16) 0.02319(9) Uani 1 1 d .
Cd2 Cd -0.042051(14) 0.06717(3) 0.646649(17) 0.03134(10) Uani 1 1 d .
O1 O 0.33589(14) 0.3260(2) 0.44838(18) 0.0366(7) Uani 1 1 d .
O2 O 0.41003(14) 0.4329(3) 0.3988(2) 0.0432(8) Uani 1 1 d .
O3 O 0.41792(12) 0.9325(2) 0.41881(17) 0.0311(6) Uani 1 1 d .
O4 O 0.33156(13) 1.0328(3) 0.4427(2) 0.0418(8) Uani 1 1 d .
O5 O 0.19457(14) 0.6908(2) 0.53583(19) 0.0387(7) Uani 1 1 d .
O6 O 0.10251(15) 0.4841(3) 0.76413(17) 0.0468(8) Uani 1 1 d .
O7 O 0.00336(15) 0.4973(3) 0.70119(19) 0.0508(8) Uani 1 1 d .
O8 O 0.03677(14) 0.2176(3) 0.64983(17) 0.0388(7) Uani 1 1 d .
O9 O -0.00517(15) 0.2051(3) 0.52113(19) 0.0473(8) Uani 1 1 d .
O10 O -0.08229(17) 0.2672(3) 0.6901(3) 0.0847(14) Uani 1 1 d .
H10A H -0.0531 0.3067 0.7252 0.127 Uiso 1 1 d R
H10B H -0.1154 0.2510 0.7127 0.127 Uiso 1 1 d R
O11 O 0.0126(2) -0.1314(4) 0.6351(3) 0.0524(10) Uani 1 1 d .
H11A H 0.006(3) -0.174(7) 0.597(5) 0.11(3) Uiso 1 1 d .
H11B H 0.016(3) -0.165(6) 0.673(4) 0.09(3) Uiso 1 1 d .
O12 O 0.46756(14) 0.1950(3) 0.52821(17) 0.0407(7) Uani 1 1 d .
H12A H 0.4667 0.2756 0.5464 0.061 Uiso 1 1 d R
H12B H 0.5070 0.1749 0.5256 0.061 Uiso 1 1 d R
N1 N 0.49448(15) 0.1833(3) 0.3436(2) 0.0300(7) Uani 1 1 d .
N2 N 0.79203(17) 0.2148(4) 0.2090(2) 0.0438(9) Uani 1 1 d .
N3 N -0.12181(15) -0.0123(3) 0.54821(19) 0.0312(7) Uani 1 1 d .
N4 N -0.33592(16) -0.3159(3) 0.2310(2) 0.0329(8) Uani 1 1 d .
C1 C 0.36221(18) 0.4320(4) 0.4340(2) 0.0276(8) Uani 1 1 d .
C2 C 0.33555(17) 0.5605(3) 0.4585(2) 0.0233(8) Uani 1 1 d .
C3 C 0.36365(17) 0.6807(3) 0.4438(2) 0.0247(8) Uani 1 1 d .
H3 H 0.4015 0.6813 0.4230 0.030 Uiso 1 1 calc R
C4 C 0.33546(18) 0.7998(3) 0.4600(2) 0.0247(8) Uani 1 1 d .
C5 C 0.27850(18) 0.7982(3) 0.4902(2) 0.0249(8) Uani 1 1 d .
H5 H 0.2589 0.8779 0.4999 0.030 Uiso 1 1 calc R
C6 C 0.25100(17) 0.6783(3) 0.5056(2) 0.0254(8) Uani 1 1 d .
C7 C 0.27950(18) 0.5602(3) 0.4918(2) 0.0271(9) Uani 1 1 d .
H7 H 0.2617 0.4800 0.5045 0.033 Uiso 1 1 calc R
C8 C 0.15388(18) 0.5845(4) 0.5412(2) 0.0282(9) Uani 1 1 d .
C9 C 0.12874(18) 0.5787(4) 0.6112(2) 0.0279(8) Uani 1 1 d .
H9 H 0.1399 0.6435 0.6504 0.033 Uiso 1 1 calc R
C10 C 0.08692(17) 0.4771(4) 0.6234(2) 0.0241(8) Uani 1 1 d .
C11 C 0.06914(17) 0.3809(4) 0.5642(2) 0.0260(8) Uani 1 1 d .
C12 C 0.09167(18) 0.3947(4) 0.4921(2) 0.0312(9) Uani 1 1 d .
H12 H 0.0778 0.3348 0.4508 0.037 Uiso 1 1 calc R
C13 C 0.13402(19) 0.4944(4) 0.4801(2) 0.0326(9) Uani 1 1 d .
H13 H 0.1489 0.5008 0.4318 0.039 Uiso 1 1 calc R
C14 C 0.36346(18) 0.9298(3) 0.4400(2) 0.0251(8) Uani 1 1 d .
C15 C 0.0619(2) 0.4836(4) 0.7010(2) 0.0314(9) Uani 1 1 d .
C16 C 0.02997(18) 0.2612(4) 0.5777(3) 0.0310(9) Uani 1 1 d .
C17 C 0.50802(19) 0.2839(4) 0.2969(2) 0.0335(9) Uani 1 1 d .
H17 H 0.4774 0.3500 0.2826 0.040 Uiso 1 1 calc R
C18 C 0.5652(2) 0.2931(4) 0.2695(3) 0.0354(10) Uani 1 1 d .
H18 H 0.5723 0.3634 0.2364 0.042 Uiso 1 1 calc R
C19 C 0.61210(18) 0.1978(4) 0.2911(2) 0.0286(9) Uani 1 1 d .
C20 C 0.53975(19) 0.0912(4) 0.3637(3) 0.0359(10) Uani 1 1 d .
H20 H 0.5314 0.0209 0.3961 0.043 Uiso 1 1 calc R
C21 C 0.59770(19) 0.0945(4) 0.3391(3) 0.0349(10) Uani 1 1 d .
H21 H 0.6276 0.0274 0.3545 0.042 Uiso 1 1 calc R
C22 C 0.67503(18) 0.2038(4) 0.2637(2) 0.0300(9) Uani 1 1 d .
C23 C 0.7031(2) 0.3248(4) 0.2515(3) 0.0370(10) Uani 1 1 d .
H23 H 0.6834 0.4044 0.2612 0.044 Uiso 1 1 calc R
C24 C 0.7615(2) 0.3248(5) 0.2245(3) 0.0436(11) Uani 1 1 d .
H24 H 0.7803 0.4065 0.2169 0.052 Uiso 1 1 calc R
C25 C 0.7641(2) 0.0990(5) 0.2205(3) 0.0417(11) Uani 1 1 d .
H25 H 0.7844 0.0207 0.2098 0.050 Uiso 1 1 calc R
C26 C 0.7065(2) 0.0905(4) 0.2474(3) 0.0367(10) Uani 1 1 d .
H26 H 0.6889 0.0074 0.2546 0.044 Uiso 1 1 calc R
C27 C -0.16603(19) -0.0973(4) 0.5656(2) 0.0329(9) Uani 1 1 d .
H27 H -0.1680 -0.1130 0.6192 0.040 Uiso 1 1 calc R
C28 C -0.20912(18) -0.1632(4) 0.5071(2) 0.0304(9) Uani 1 1 d .
H28 H -0.2400 -0.2195 0.5218 0.037 Uiso 1 1 calc R
C29 C -0.20600(17) -0.1447(4) 0.4270(2) 0.0269(8) Uani 1 1 d .
C30 C -0.1604(2) -0.0561(4) 0.4091(2) 0.0380(10) Uani 1 1 d .
H30 H -0.1568 -0.0399 0.3561 0.046 Uiso 1 1 calc R
C31 C -0.12050(19) 0.0076(4) 0.4704(2) 0.0377(10) Uani 1 1 d .
H31 H -0.0908 0.0681 0.4571 0.045 Uiso 1 1 calc R
C32 C -0.24962(18) -0.2142(4) 0.3620(2) 0.0273(8) Uani 1 1 d .
C33 C -0.31318(18) -0.2416(4) 0.3676(2) 0.0309(9) Uani 1 1 d .
H33 H -0.3281 -0.2260 0.4152 0.037 Uiso 1 1 calc R
C34 C -0.3538(2) -0.2924(4) 0.3012(2) 0.0342(9) Uani 1 1 d .
H34 H -0.3960 -0.3112 0.3059 0.041 Uiso 1 1 calc R
C35 C -0.27347(19) -0.2964(4) 0.2275(3) 0.0356(10) Uani 1 1 d .
H35 H -0.2593 -0.3168 0.1800 0.043 Uiso 1 1 calc R
C36 C -0.22958(19) -0.2479(4) 0.2906(2) 0.0349(10) Uani 1 1 d .
H36 H -0.1868 -0.2376 0.2857 0.042 Uiso 1 1 calc R
O14 O 0.1100(2) 0.3515(6) 0.3010(3) 0.0975(16) Uani 1 1 d G
H14A H 0.0791 0.3070 0.3136 0.146 Uiso 1 1 d G
H14B H 0.0955 0.4061 0.2639 0.146 Uiso 1 1 d G
O13 O 0.47479(18) 0.4419(3) 0.6003(3) 0.0677(11) Uani 1 1 d G
H13A H 0.5137 0.4676 0.6083 0.102 Uiso 1 1 d G
H13B H 0.4505 0.5060 0.5815 0.102 Uiso 1 1 d G

loop_
_atom_site_aniso_label
_atom_site_aniso_U_11
_atom_site_aniso_U_22
_atom_site_aniso_U_33
_atom_site_aniso_U_23
_atom_site_aniso_U_13
_atom_site_aniso_U_12
Cd1 0.02206(15) 0.01708(14) 0.03225(17) 0.00242(11) 0.00984(12) -0.00013(10)
Cd2 0.02877(17) 0.03905(19) 0.02828(17) -0.00441(13) 0.01073(12) -0.00815(13)
O1 0.0435(17) 0.0132(13) 0.059(2) -0.0016(12) 0.0238(15) -0.0015(12)
O2 0.0367(17) 0.0257(15) 0.075(2) -0.0023(14) 0.0313(16) -0.0002(12)
O3 0.0271(15) 0.0217(13) 0.0480(18) 0.0040(12) 0.0164(13) -0.0037(11)
O4 0.0360(17) 0.0163(13) 0.079(2) 0.0086(14) 0.0267(16) 0.0031(12)
O5 0.0411(17) 0.0247(14) 0.060(2) -0.0061(13) 0.0341(15) -0.0057(13)
O6 0.0484(19) 0.069(2) 0.0250(16) -0.0040(15) 0.0116(14) -0.0102(17)
O7 0.0412(19) 0.070(2) 0.049(2) 0.0035(17) 0.0275(16) 0.0112(17)
O8 0.0413(17) 0.0424(16) 0.0370(17) 0.0024(14) 0.0189(14) -0.0130(14)
O9 0.0456(19) 0.0519(19) 0.0447(19) -0.0123(15) 0.0087(15) -0.0242(16)
O10 0.050(2) 0.053(2) 0.168(5) -0.010(3) 0.063(3) -0.0058(18)
O11 0.071(3) 0.052(2) 0.037(2) -0.001(2) 0.020(2) 0.0105(19)
O12 0.0381(17) 0.0344(16) 0.0454(19) -0.0031(13) -0.0041(14) 0.0045(13)
N1 0.0266(17) 0.0282(17) 0.0382(19) 0.0028(15) 0.0138(15) 0.0007(14)
N2 0.029(2) 0.060(2) 0.043(2) 0.0076(19) 0.0082(17) 0.0015(19)
N3 0.0247(17) 0.0390(19) 0.0296(18) 0.0011(15) 0.0036(14) -0.0068(15)
N4 0.0314(19) 0.0334(19) 0.0330(19) -0.0003(15) 0.0032(15) -0.0002(15)
C1 0.026(2) 0.023(2) 0.034(2) 0.0028(16) 0.0067(17) 0.0024(16)
C2 0.0247(19) 0.0140(17) 0.032(2) -0.0005(15) 0.0060(16) 0.0010(14)
C3 0.0227(19) 0.0219(19) 0.031(2) 0.0013(16) 0.0081(16) 0.0013(15)
C4 0.029(2) 0.0179(18) 0.029(2) 0.0013(15) 0.0093(16) -0.0033(15)
C5 0.028(2) 0.0154(17) 0.033(2) 0.0008(15) 0.0106(16) -0.0004(15)
C6 0.025(2) 0.0221(19) 0.032(2) -0.0002(16) 0.0125(16) -0.0026(15)
C7 0.032(2) 0.0166(18) 0.036(2) 0.0039(16) 0.0164(17) -0.0061(16)
C8 0.026(2) 0.0249(19) 0.037(2) 0.0026(17) 0.0134(17) -0.0015(16)
C9 0.027(2) 0.027(2) 0.031(2) -0.0065(16) 0.0095(17) -0.0011(16)
C10 0.0195(18) 0.028(2) 0.0256(19) 0.0019(16) 0.0070(15) 0.0017(15)
C11 0.0187(18) 0.032(2) 0.028(2) -0.0002(17) 0.0064(15) 0.0017(16)
C12 0.032(2) 0.035(2) 0.029(2) -0.0075(18) 0.0124(17) -0.0040(18)
C13 0.035(2) 0.037(2) 0.030(2) -0.0037(18) 0.0171(18) -0.0009(18)
C14 0.028(2) 0.0169(18) 0.030(2) -0.0018(15) 0.0052(16) -0.0031(16)
C15 0.041(2) 0.028(2) 0.028(2) -0.0005(17) 0.0153(19) -0.0007(18)
C16 0.023(2) 0.032(2) 0.042(2) -0.0053(19) 0.0178(18) -0.0049(17)
C17 0.032(2) 0.028(2) 0.042(2) 0.0062(18) 0.0117(19) 0.0038(18)
C18 0.035(2) 0.035(2) 0.039(2) 0.0093(19) 0.0155(19) -0.0012(19)
C19 0.027(2) 0.032(2) 0.028(2) -0.0017(17) 0.0092(17) -0.0007(17)
C20 0.036(2) 0.030(2) 0.046(3) 0.0137(19) 0.018(2) 0.0017(18)
C21 0.029(2) 0.031(2) 0.048(3) 0.0086(19) 0.0137(19) 0.0060(18)
C22 0.026(2) 0.035(2) 0.029(2) 0.0034(17) 0.0064(17) -0.0017(17)
C23 0.030(2) 0.038(2) 0.044(3) 0.000(2) 0.0100(19) 0.0001(19)
C24 0.035(2) 0.048(3) 0.049(3) 0.009(2) 0.011(2) -0.009(2)
C25 0.031(2) 0.051(3) 0.046(3) 0.006(2) 0.016(2) 0.009(2)
C26 0.032(2) 0.040(2) 0.041(2) 0.0048(19) 0.0116(19) 0.0041(19)
C27 0.032(2) 0.041(2) 0.027(2) 0.0031(18) 0.0085(17) -0.0052(19)
C28 0.026(2) 0.031(2) 0.036(2) -0.0030(18) 0.0087(17) -0.0071(17)
C29 0.0239(19) 0.029(2) 0.029(2) -0.0004(16) 0.0069(16) 0.0002(16)
C30 0.036(2) 0.052(3) 0.026(2) 0.0029(19) 0.0050(18) -0.013(2)
C31 0.031(2) 0.049(3) 0.034(2) 0.004(2) 0.0069(18) -0.015(2)
C32 0.0226(19) 0.028(2) 0.031(2) 0.0031(17) 0.0023(16) 0.0007(16)
C33 0.033(2) 0.033(2) 0.028(2) 0.0006(17) 0.0091(17) -0.0016(18)
C34 0.026(2) 0.039(2) 0.037(2) 0.0013(19) 0.0056(18) -0.0048(18)
C35 0.030(2) 0.043(2) 0.035(2) -0.0064(19) 0.0099(18) 0.0022(19)
C36 0.026(2) 0.042(2) 0.038(2) -0.009(2) 0.0098(18) -0.0012(18)
O14 0.092(3) 0.123(4) 0.073(3) -0.029(3) 0.000(3) 0.045(3)
O13 0.047(2) 0.060(2) 0.098(3) -0.027(2) 0.017(2) -0.0123(18)

loop_
_atom_type_symbol
_atom_type_description
_atom_type_scat_dispersion_real
_atom_type_scat_dispersion_imag
_atom_type_scat_source
C C 0.0033 0.0016 'International Tables Vol C Tables 4.2.6.8 and 6.1.1.4'
H H 0.0000 0.0000 'International Tables Vol C Tables 4.2.6.8 and 6.1.1.4'
N N 0.0061 0.0033 'International Tables Vol C Tables 4.2.6.8 and 6.1.1.4'
O O 0.0106 0.0060 'International Tables Vol C Tables 4.2.6.8 and 6.1.1.4'
Cd Cd -0.8075 1.2024 'International Tables Vol C Tables 4.2.6.8 and 6.1.1.4'

loop_
_geom_angle_atom_site_label_1
_geom_angle_atom_site_label_2
_geom_angle_atom_site_label_3
_geom_angle
_geom_angle_site_symmetry_1
_geom_angle_site_symmetry_3
O1 Cd1 O4 79.72(9) . 1_545
O1 Cd1 N1 138.20(10) . .
O4 Cd1 N1 142.07(10) 1_545 .
O1 Cd1 O12 85.57(11) . .
O4 Cd1 O12 93.91(11) 1_545 .
N1 Cd1 O12 89.31(11) . .
O1 Cd1 N4 90.63(11) . 2
O4 Cd1 N4 89.63(11) 1_545 2
N1 Cd1 N4 90.68(12) . 2
O12 Cd1 N4 174.27(10) . 2
O1 Cd1 O3 131.94(9) . 1_545
O4 Cd1 O3 54.05(9) 1_545 1_545
N1 Cd1 O3 88.70(9) . 1_545
O12 Cd1 O3 85.31(9) . 1_545
N4 Cd1 O3 100.42(10) 2 1_545
O1 Cd1 O2 53.09(9) . .
O4 Cd1 O2 132.78(9) 1_545 .
N1 Cd1 O2 85.16(10) . .
O12 Cd1 O2 84.91(10) . .
N4 Cd1 O2 89.37(11) 2 .
O3 Cd1 O2 168.50(10) 1_545 .
O1 Cd1 C14 105.60(10) . 1_545
O4 Cd1 C14 26.62(10) 1_545 1_545
N1 Cd1 C14 115.84(11) . 1_545
O12 Cd1 C14 89.74(10) . 1_545
N4 Cd1 C14 95.42(11) 2 1_545
O3 Cd1 C14 27.42(9) 1_545 1_545
O2 Cd1 C14 158.31(10) . 1_545
O8 Cd2 N3 134.35(11) . .
O8 Cd2 O6 136.49(11) . 2_546
N3 Cd2 O6 85.91(11) . 2_546
O8 Cd2 O11 101.57(13) . .
N3 Cd2 O11 87.31(14) . .
O6 Cd2 O11 94.97(13) 2_546 .
O8 Cd2 O10 74.09(11) . .
N3 Cd2 O10 105.32(14) . .
O6 Cd2 O10 80.21(12) 2_546 .
O11 Cd2 O10 166.00(17) . .
C1 O1 Cd1 99.2(2) . .
C1 O2 Cd1 86.2(2) . .
C14 O3 Cd1 87.3(2) . 1_565
C14 O4 Cd1 97.2(2) . 1_565
C8 O5 C6 122.8(3) . .
C15 O6 Cd2 100.7(3) . 2_556
C16 O8 Cd2 104.5(2) . .
Cd2 O10 H10A 110.4 . .
Cd2 O10 H10B 110.0 . .
H10A O10 H10B 108.2 . .
Cd2 O11 H11A 123(5) . .
Cd2 O11 H11B 108(5) . .
H11A O11 H11B 117(7) . .
Cd1 O12 H12A 110.5 . .
Cd1 O12 H12B 110.1 . .
H12A O12 H12B 108.5 . .
C20 N1 C17 117.0(3) . .
C20 N1 Cd1 119.6(2) . .
C17 N1 Cd1 123.0(2) . .
C24 N2 C25 116.9(4) . .
C27 N3 C31 116.7(3) . .
C27 N3 Cd2 121.0(3) . .
C31 N3 Cd2 121.5(2) . .
C34 N4 C35 116.7(3) . .
C34 N4 Cd1 127.9(3) . 2_545
C35 N4 Cd1 112.4(3) . 2_545
O1 C1 O2 121.5(3) . .
O1 C1 C2 118.7(3) . .
O2 C1 C2 119.9(3) . .
C3 C2 C7 119.7(3) . .
C3 C2 C1 120.4(3) . .
C7 C2 C1 119.8(3) . .
C4 C3 C2 120.1(3) . .
C4 C3 H3 119.9 . .
C2 C3 H3 119.9 . .
C3 C4 C5 119.7(3) . .
C3 C4 C14 120.4(3) . .
C5 C4 C14 119.8(3) . .
C6 C5 C4 120.1(3) . .
C6 C5 H5 120.0 . .
C4 C5 H5 120.0 . .
C7 C6 C5 120.6(3) . .
C7 C6 O5 125.1(3) . .
C5 C6 O5 114.2(3) . .
C6 C7 C2 119.7(3) . .
C6 C7 H7 120.1 . .
C2 C7 H7 120.1 . .
C13 C8 C9 120.1(4) . .
C13 C8 O5 124.4(3) . .
C9 C8 O5 115.2(3) . .
C8 C9 C10 120.6(3) . .
C8 C9 H9 119.7 . .
C10 C9 H9 119.7 . .
C9 C10 C11 119.9(3) . .
C9 C10 C15 115.5(3) . .
C11 C10 C15 124.5(3) . .
C12 C11 C10 118.1(3) . .
C12 C11 C16 119.8(3) . .
C10 C11 C16 122.0(3) . .
C13 C12 C11 122.1(4) . .
C13 C12 H12 118.9 . .
C11 C12 H12 118.9 . .
C8 C13 C12 118.9(4) . .
C8 C13 H13 120.6 . .
C12 C13 H13 120.6 . .
O4 C14 O3 121.4(3) . .
O4 C14 C4 118.6(3) . .
O3 C14 C4 120.0(3) . .
O4 C14 Cd1 56.17(18) . 1_565
O3 C14 Cd1 65.24(18) . 1_565
C4 C14 Cd1 174.4(3) . 1_565
O6 C15 O7 122.1(4) . .
O6 C15 C10 117.1(4) . .
O7 C15 C10 120.7(4) . .
O9 C16 O8 122.2(4) . .
O9 C16 C11 121.2(4) . .
O8 C16 C11 116.6(3) . .
N1 C17 C18 122.8(4) . .
N1 C17 H17 118.6 . .
C18 C17 H17 118.6 . .
C17 C18 C19 119.9(4) . .
C17 C18 H18 120.1 . .
C19 C18 H18 120.1 . .
C18 C19 C21 116.9(3) . .
C18 C19 C22 122.0(3) . .
C21 C19 C22 121.1(3) . .
N1 C20 C21 123.3(4) . .
N1 C20 H20 118.3 . .
C21 C20 H20 118.3 . .
C20 C21 C19 120.1(4) . .
C20 C21 H21 119.9 . .
C19 C21 H21 119.9 . .
C26 C22 C23 117.5(4) . .
C26 C22 C19 121.6(4) . .
C23 C22 C19 120.9(4) . .
C22 C23 C24 118.6(4) . .
C22 C23 H23 120.7 . .
C24 C23 H23 120.7 . .
N2 C24 C23 123.7(4) . .
N2 C24 H24 118.1 . .
C23 C24 H24 118.1 . .
N2 C25 C26 122.9(4) . .
N2 C25 H25 118.5 . .
C26 C25 H25 118.5 . .
C22 C26 C25 120.3(4) . .
C22 C26 H26 119.8 . .
C25 C26 H26 119.8 . .
N3 C27 C28 122.9(4) . .
N3 C27 H27 118.5 . .
C28 C27 H27 118.5 . .
C29 C28 C27 119.7(4) . .
C29 C28 H28 120.1 . .
C27 C28 H28 120.1 . .
C28 C29 C30 117.2(3) . .
C28 C29 C32 122.4(3) . .
C30 C29 C32 120.5(3) . .
C31 C30 C29 119.5(4) . .
C31 C30 H30 120.3 . .
C29 C30 H30 120.3 . .
N3 C31 C30 123.9(4) . .
N3 C31 H31 118.1 . .
C30 C31 H31 118.1 . .
C36 C32 C33 117.3(4) . .
C36 C32 C29 121.0(3) . .
C33 C32 C29 121.6(3) . .
C34 C33 C32 118.9(4) . .
C34 C33 H33 120.6 . .
C32 C33 H33 120.6 . .
N4 C34 C33 123.9(4) . .
N4 C34 H34 118.1 . .
C33 C34 H34 118.1 . .
N4 C35 C36 123.3(4) . .
N4 C35 H35 118.3 . .
C36 C35 H35 118.3 . .
C35 C36 C32 119.6(4) . .
C35 C36 H36 120.2 . .
C32 C36 H36 120.2 . .
H14A O14 H14B 109.5 . .
H13A O13 H13B 109.5 . .

loop_
_geom_bond_atom_site_label_1
_geom_bond_atom_site_label_2
_geom_bond_distance
_geom_bond_site_symmetry_2
Cd1 O1 2.300(3) .
Cd1 O4 2.300(3) 1_545
Cd1 N1 2.315(3) .
Cd1 O12 2.352(3) .
Cd1 N4 2.420(3) 2
Cd1 O3 2.497(2) 1_545
Cd1 O2 2.567(3) .
Cd1 C14 2.747(3) 1_545
Cd2 O8 2.244(3) .
Cd2 N3 2.295(3) .
Cd2 O6 2.304(3) 2_546
Cd2 O11 2.331(4) .
Cd2 O10 2.351(3) .
O1 C1 1.245(4) .
O2 C1 1.263(5) .
O3 C14 1.266(4) .
O3 Cd1 2.497(2) 1_565
O4 C14 1.241(4) .
O4 Cd1 2.300(3) 1_565
O5 C8 1.385(4) .
O5 C6 1.386(4) .
O6 C15 1.247(5) .
O6 Cd2 2.304(3) 2_556
O7 C15 1.248(5) .
O8 C16 1.282(5) .
O9 C16 1.239(5) .
O10 H10A 0.8733 .
O10 H10B 0.8718 .
O11 H11A 0.76(7) .
O11 H11B 0.71(7) .
O12 H12A 0.8680 .
O12 H12B 0.8681 .
N1 C20 1.332(5) .
N1 C17 1.345(5) .
N2 C24 1.329(6) .
N2 C25 1.335(6) .
N3 C27 1.338(5) .
N3 C31 1.338(5) .
N4 C34 1.332(5) .
N4 C35 1.347(5) .
N4 Cd1 2.420(3) 2_545
C1 C2 1.497(5) .
C2 C3 1.387(5) .
C2 C7 1.401(5) .
C3 C4 1.386(5) .
C3 H3 0.9300 .
C4 C5 1.390(5) .
C4 C14 1.498(5) .
C5 C6 1.383(5) .
C5 H5 0.9300 .
C6 C7 1.370(5) .
C7 H7 0.9300 .
C8 C13 1.382(5) .
C8 C9 1.384(5) .
C9 C10 1.390(5) .
C9 H9 0.9300 .
C10 C11 1.396(5) .
C10 C15 1.504(5) .
C11 C12 1.394(5) .
C11 C16 1.501(5) .
C12 C13 1.383(5) .
C12 H12 0.9300 .
C13 H13 0.9300 .
C14 Cd1 2.747(3) 1_565
C17 C18 1.374(5) .
C17 H17 0.9300 .
C18 C19 1.380(5) .
C18 H18 0.9300 .
C19 C21 1.384(5) .
C19 C22 1.487(5) .
C20 C21 1.364(5) .
C20 H20 0.9300 .
C21 H21 0.9300 .
C22 C26 1.372(5) .
C22 C23 1.384(5) .
C23 C24 1.392(6) .
C23 H23 0.9300 .
C24 H24 0.9300 .
C25 C26 1.377(6) .
C25 H25 0.9300 .
C26 H26 0.9300 .
C27 C28 1.389(5) .
C27 H27 0.9300 .
C28 C29 1.384(5) .
C28 H28 0.9300 .
C29 C30 1.385(5) .
C29 C32 1.480(5) .
C30 C31 1.375(6) .
C30 H30 0.9300 .
C31 H31 0.9300 .
C32 C36 1.392(5) .
C32 C33 1.393(5) .
C33 C34 1.386(5) .
C33 H33 0.9300 .
C34 H34 0.9300 .
C35 C36 1.376(6) .
C35 H35 0.9300 .
C36 H36 0.9300 .
O14 H14A 0.8497 .
O14 H14B 0.8498 .
O13 H13A 0.8499 .
O13 H13B 0.8500 .

loop_
_geom_torsion_atom_site_label_1
_geom_torsion_atom_site_label_2
_geom_torsion_atom_site_label_3
_geom_torsion_atom_site_label_4
_geom_torsion
_geom_torsion_site_symmetry_1
_geom_torsion_site_symmetry_4
O4 Cd1 O1 C1 -179.8(3) 1_545 .
N1 Cd1 O1 C1 1.4(3) . .
O12 Cd1 O1 C1 85.4(3) . .
N4 Cd1 O1 C1 -90.3(3) 2 .
O3 Cd1 O1 C1 165.0(2) 1_545 .
O2 Cd1 O1 C1 -1.5(2) . .
C14 Cd1 O1 C1 173.9(2) 1_545 .
O1 Cd1 O2 C1 1.5(2) . .
O4 Cd1 O2 C1 3.9(3) 1_545 .
N1 Cd1 O2 C1 -176.5(3) . .
O12 Cd1 O2 C1 -86.8(3) . .
N4 Cd1 O2 C1 92.8(3) 2 .
O3 Cd1 O2 C1 -118.6(4) 1_545 .
C14 Cd1 O2 C1 -10.4(4) 1_545 .
N3 Cd2 O8 C16 0.5(3) . .
O6 Cd2 O8 C16 -151.7(2) 2_546 .
O11 Cd2 O8 C16 98.2(3) . .
O10 Cd2 O8 C16 -95.5(3) . .
O1 Cd1 N1 C20 141.2(3) . .
O4 Cd1 N1 C20 -36.8(4) 1_545 .
O12 Cd1 N1 C20 58.6(3) . .
N4 Cd1 N1 C20 -127.1(3) 2 .
O3 Cd1 N1 C20 -26.7(3) 1_545 .
O2 Cd1 N1 C20 143.6(3) . .
C14 Cd1 N1 C20 -30.7(3) 1_545 .
O1 Cd1 N1 C17 -31.5(4) . .
O4 Cd1 N1 C17 150.4(3) 1_545 .
O12 Cd1 N1 C17 -114.1(3) . .
N4 Cd1 N1 C17 60.2(3) 2 .
O3 Cd1 N1 C17 160.6(3) 1_545 .
O2 Cd1 N1 C17 -29.1(3) . .
C14 Cd1 N1 C17 156.5(3) 1_545 .
O8 Cd2 N3 C27 -174.9(3) . .
O6 Cd2 N3 C27 -13.7(3) 2_546 .
O11 Cd2 N3 C27 81.5(3) . .
O10 Cd2 N3 C27 -92.4(3) . .
O8 Cd2 N3 C31 15.5(4) . .
O6 Cd2 N3 C31 176.7(3) 2_546 .
O11 Cd2 N3 C31 -88.1(3) . .
O10 Cd2 N3 C31 98.0(3) . .
Cd1 O1 C1 O2 3.0(4) . .
Cd1 O1 C1 C2 -177.9(3) . .
Cd1 O2 C1 O1 -2.6(4) . .
Cd1 O2 C1 C2 178.2(3) . .
O1 C1 C2 C3 179.8(4) . .
O2 C1 C2 C3 -1.0(6) . .
O1 C1 C2 C7 -4.2(6) . .
O2 C1 C2 C7 174.9(4) . .
C7 C2 C3 C4 -1.7(6) . .
C1 C2 C3 C4 174.2(3) . .
C2 C3 C4 C5 -0.8(6) . .
C2 C3 C4 C14 -176.5(3) . .
C3 C4 C5 C6 1.6(6) . .
C14 C4 C5 C6 177.3(3) . .
C4 C5 C6 C7 0.2(6) . .
C4 C5 C6 O5 179.7(4) . .
C8 O5 C6 C7 -12.8(6) . .
C8 O5 C6 C5 167.8(4) . .
C5 C6 C7 C2 -2.7(6) . .
O5 C6 C7 C2 177.8(4) . .
C3 C2 C7 C6 3.5(6) . .
C1 C2 C7 C6 -172.5(4) . .
C6 O5 C8 C13 -46.9(6) . .
C6 O5 C8 C9 138.4(4) . .
C13 C8 C9 C10 4.7(6) . .
O5 C8 C9 C10 179.6(3) . .
C8 C9 C10 C11 -1.0(6) . .
C8 C9 C10 C15 -178.8(4) . .
C9 C10 C11 C12 -3.4(5) . .
C15 C10 C11 C12 174.1(4) . .
C9 C10 C11 C16 173.3(3) . .
C15 C10 C11 C16 -9.2(6) . .
C10 C11 C12 C13 4.5(6) . .
C16 C11 C12 C13 -172.3(4) . .
C9 C8 C13 C12 -3.6(6) . .
O5 C8 C13 C12 -178.1(4) . .
C11 C12 C13 C8 -1.0(6) . .
Cd1 O4 C14 O3 0.5(4) 1_565 .
Cd1 O4 C14 C4 -177.7(3) 1_565 .
Cd1 O3 C14 O4 -0.5(4) 1_565 .
Cd1 O3 C14 C4 177.8(3) 1_565 .
C3 C4 C14 O4 168.1(4) . .
C5 C4 C14 O4 -7.5(6) . .
C3 C4 C14 O3 -10.1(6) . .
C5 C4 C14 O3 174.2(4) . .
C3 C4 C14 Cd1 148(3) . 1_565
C5 C4 C14 Cd1 -27(3) . 1_565
Cd2 O6 C15 O7 -14.0(5) 2_556 .
Cd2 O6 C15 C10 161.1(3) 2_556 .
C9 C10 C15 O6 -57.6(5) . .
C11 C10 C15 O6 124.7(4) . .
C9 C10 C15 O7 117.5(4) . .
C11 C10 C15 O7 -60.2(6) . .
Cd2 O8 C16 O9 -12.9(4) . .
Cd2 O8 C16 C11 169.8(3) . .
C12 C11 C16 O9 -30.7(6) . .
C10 C11 C16 O9 152.7(4) . .
C12 C11 C16 O8 146.7(4) . .
C10 C11 C16 O8 -29.9(5) . .
C20 N1 C17 C18 0.7(6) . .
Cd1 N1 C17 C18 173.6(3) . .
N1 C17 C18 C19 -1.3(7) . .
C17 C18 C19 C21 1.3(6) . .
C17 C18 C19 C22 -179.4(4) . .
C17 N1 C20 C21 -0.3(6) . .
Cd1 N1 C20 C21 -173.4(3) . .
N1 C20 C21 C19 0.4(7) . .
C18 C19 C21 C20 -0.9(6) . .
C22 C19 C21 C20 179.8(4) . .
C18 C19 C22 C26 -145.7(4) . .
C21 C19 C22 C26 33.6(6) . .
C18 C19 C22 C23 32.5(6) . .
C21 C19 C22 C23 -148.3(4) . .
C26 C22 C23 C24 -0.7(6) . .
C19 C22 C23 C24 -178.9(4) . .
C25 N2 C24 C23 0.0(7) . .
C22 C23 C24 N2 0.5(7) . .
C24 N2 C25 C26 -0.3(7) . .
C23 C22 C26 C25 0.4(6) . .
C19 C22 C26 C25 178.6(4) . .
N2 C25 C26 C22 0.1(7) . .
C31 N3 C27 C28 0.0(6) . .
Cd2 N3 C27 C28 -170.1(3) . .
N3 C27 C28 C29 1.9(6) . .
C27 C28 C29 C30 -2.1(6) . .
C27 C28 C29 C32 178.7(4) . .
C28 C29 C30 C31 0.6(6) . .
C32 C29 C30 C31 179.8(4) . .
C27 N3 C31 C30 -1.6(6) . .
Cd2 N3 C31 C30 168.4(3) . .
C29 C30 C31 N3 1.4(7) . .
C28 C29 C32 C36 -148.8(4) . .
C30 C29 C32 C36 32.1(6) . .
C28 C29 C32 C33 35.0(6) . .
C30 C29 C32 C33 -144.1(4) . .
C36 C32 C33 C34 -4.0(6) . .
C29 C32 C33 C34 172.4(4) . .
C35 N4 C34 C33 4.4(6) . .
Cd1 N4 C34 C33 -154.6(3) 2_545 .
C32 C33 C34 N4 -0.7(6) . .
C34 N4 C35 C36 -3.5(6) . .
Cd1 N4 C35 C36 158.8(3) 2_545 .
N4 C35 C36 C32 -1.2(6) . .
C33 C32 C36 C35 4.8(6) . .
C29 C32 C36 C35 -171.5(4) . .
